data_1100606
loop_
_publ_author_name
'Boche, Gernot'
'Bosold, Ferdinand'
'Marsch, Michael'
'Harms, Klaus'

_publ_section_title
;
 The Crystal Structures of a Lower Order and a "Higher Order" Cyanocuprate:
 [tBuCu(CN)Li(OEt~2~)~2~]~\\infty ~ and [tBuCutBu{Li(thf)(pmdeta)}~2~CN]
;
_journal_coden_ASTM ACIEF5
_journal_issue 12
_journal_name_full 'Angewandte Chemie, International Edition'
_journal_page_first 1684
_journal_page_last 1686
_journal_paper_doi 10.1002/(sici)1521-3773(19980703)37:12<1684::aid-anie1684>3.0.co;2-2
_journal_volume 37
_journal_year 1998
_chemical_formula_sum 'C35 H80 Cu Li2 N7 O2'
_space_group_IT_number 14
_symmetry_cell_setting monoclinic
_symmetry_space_group_name_Hall '-P 2ybc'
_symmetry_space_group_name_H-M 'P 1 21/c 1'
_cell_angle_alpha 90
_cell_angle_beta 100.950(11)
_cell_angle_gamma 90
_cell_formula_units_Z 2
_cell_length_a 9.1693(8)
_cell_length_b 14.9849(9)
_cell_length_c 16.6183(16)
_cod_original_sg_symbol_H-M 'P 21/c'
_cod_original_formula_sum 'C35 H80 Cu1 Li2 N7 O2'
_cod_database_code 1100606

loop_
_symmetry_equiv_pos_site_id
_symmetry_equiv_pos_as_xyz
1 x,y,z
2 x,1/2-y,1/2+z
3 -x,-y,-z
4 -x,-1/2+y,-1/2-z

loop_
_atom_site_label
_atom_site_type_symbol
_atom_site_fract_x
_atom_site_fract_y
_atom_site_fract_z
Cu1 Cu 1.00000 0.50000 0.50000
C1 C 0.8168(4) 0.4340(3) 0.5026(3)
C2 C 0.6854(10) 0.4719(9) 0.4388(7)
H1 H 0.59510 0.43780 0.44130
H2 H 0.70850 0.46700 0.38370
H3 H 0.66990 0.53470 0.45120
C3 C 0.8368(12) 0.3379(6) 0.4796(9)
H4 H 0.74520 0.30470 0.48090
H5 H 0.91890 0.31140 0.51880
H6 H 0.85930 0.33520 0.42440
C4 C 0.7699(12) 0.4383(8) 0.5830(6)
H7 H 0.67800 0.40410 0.58050
H8 H 0.75260 0.50070 0.59640
H9 H 0.84800 0.41310 0.62540
C5? C 0.717(2) 0.4887(13) 0.547(2)
H10? H 0.62540 0.45550 0.54820
H11? H 0.69240 0.54540 0.51810
H12? H 0.76860 0.50060 0.60310
C6? C 0.746(3) 0.406(2) 0.4191(13)
H13? H 0.65420 0.37300 0.42150
H14? H 0.81380 0.36750 0.39600
H15? H 0.72170 0.45880 0.38430
C7? C 0.8433(16) 0.3481(13) 0.5541(16)
H16? H 0.74830 0.31790 0.55350
H17? H 0.88880 0.36330 0.61070
H18? H 0.90980 0.30840 0.53100
Li1 Li 0.6251(8) 0.9031(4) 0.6307(4)
N1 N 0.5261(5) 0.9795(3) 0.5286(3)
C8 C 0.5261(5) 0.9795(3) 0.5286(3)
N2 N 0.4200(5) 0.9011(3) 0.6886(3)
N3 N 0.6762(5) 0.7829(3) 0.7231(2)
N4 N 0.7310(4) 0.8047(2) 0.55873(19)
C9 C 0.4576(10) 0.8383(5) 0.7617(5)
H19 H 0.51510 0.87210 0.80830
H20 H 0.36360 0.81940 0.77760
C10 C 0.5365(9) 0.7633(5) 0.7500(4)
H21 H 0.47440 0.72490 0.70850
H22 H 0.55860 0.72930 0.80200
C11 C 0.7134(7) 0.7077(3) 0.6722(3)
H23 H 0.76630 0.66080 0.70840
H24 H 0.62050 0.68140 0.64110
C12 C 0.8062(6) 0.7368(3) 0.6150(3)
H25 H 0.83050 0.68490 0.58310
H26 H 0.90040 0.76150 0.64600
C13 C 0.3954(8) 0.9884(3) 0.7204(4)
H27 H 0.30720 0.98670 0.74570
H28 H 0.38030 1.03180 0.67550
H29 H 0.48210 1.00570 0.76150
C14 C 0.2896(7) 0.8783(5) 0.6270(5)
H30 H 0.20150 0.87740 0.65240
H31 H 0.30360 0.81930 0.60420
H32 H 0.27620 0.92280 0.58300
C15 C 0.8008(7) 0.8026(4) 0.7923(3)
H33 H 0.81830 0.75080 0.82890
H34 H 0.77530 0.85440 0.82290
H35 H 0.89090 0.81550 0.77080
C16 C 0.6104(6) 0.7666(3) 0.4979(3)
H36 H 0.65120 0.72270 0.46440
H37 H 0.56080 0.81430 0.46250
H38 H 0.53850 0.73740 0.52590
C17 C 0.8375(6) 0.8464(4) 0.5150(3)
H39 H 0.88100 0.80070 0.48450
H40 H 0.91640 0.87530 0.55440
H41 H 0.78650 0.89120 0.47670
O1 O 0.7683(5) 0.9966(2) 0.6871(3)
C18 C 0.7252(10) 1.0918(5) 0.6789(7)
H42 H 0.64900 1.10100 0.62880
H43 H 0.68350 1.11110 0.72680
C19 C 0.8435(9) 1.1377(5) 0.6746(11)
H44 H 0.88370 1.16780 0.72720
H45 H 0.82430 1.18250 0.63010
C20 C 0.9396(18) 1.0688(10) 0.6572(15)
H46 H 1.04520 1.08720 0.66870
H47 H 0.91190 1.04690 0.60010
C21 C 0.9032(11) 0.9989(6) 0.7214(9)
H48 H 0.95490 0.94110 0.71950
H49 H 0.91940 1.02230 0.77810
C1B* C 1.1832(4) 0.5660(3) 0.4974(3)
C2B* C 1.3146(10) 0.5281(9) 0.5612(7)
H1B* H 1.40490 0.56220 0.55870
H2B* H 1.29150 0.53300 0.61630
H3B* H 1.33010 0.46530 0.54880
C3B* C 1.1632(12) 0.6621(6) 0.5204(9)
H4B* H 1.25480 0.69530 0.51910
H5B* H 1.08110 0.68860 0.48120
H6B* H 1.14070 0.66480 0.57560
C4B* C 1.2301(12) 0.5617(8) 0.4170(6)
H7B* H 1.32200 0.59590 0.41950
H8B* H 1.24740 0.49930 0.40360
H9B* H 1.15200 0.58690 0.37460
N1B* N 0.4739(5) 1.0205(3) 0.4714(3)
Li1B* Li 0.3749(8) 1.0969(4) 0.3693(4)
N2B* N 0.5800(5) 1.0989(3) 0.3114(3)
C9B* C 0.5424(10) 1.1617(5) 0.2383(5)
H19B* H 0.48490 1.12790 0.19170
H20B* H 0.63640 1.18060 0.22240
C10B* C 0.4635(9) 1.2367(5) 0.2500(4)
N3B* N 0.3238(5) 1.2171(3) 0.2769(2)
N4B* N 0.2690(4) 1.1953(2) 0.44127(19)
C12B* C 0.1938(6) 1.2632(3) 0.3850(3)
C11B* C 0.2866(7) 1.2923(3) 0.3278(3)
C15B* C 0.1992(7) 1.1974(4) 0.2077(3)
H33B* H 0.18170 1.24920 0.17110
H34B* H 0.22470 1.14560 0.17710
H35B* H 0.10910 1.18450 0.22920
H23B* H 0.23370 1.33920 0.29160
H24B* H 0.37950 1.31860 0.35890
H25B* H 0.16950 1.31510 0.41690
H26B* H 0.09960 1.23850 0.35400
C16B* C 0.3896(6) 1.2334(3) 0.5021(3)
H36B* H 0.34880 1.27730 0.53560
H37B* H 0.43920 1.18570 0.53750
H38B* H 0.46150 1.26260 0.47410
C17B* C 0.1625(6) 1.1536(4) 0.4850(3)
H39B* H 0.11900 1.19930 0.51550
H40B* H 0.08360 1.12470 0.44560
H41B* H 0.21350 1.10880 0.52330
O1B* O 0.2317(5) 1.0034(2) 0.3129(3)
C18B* C 0.2748(10) 0.9082(5) 0.3211(7)
H42B* H 0.35100 0.89900 0.37120
H43B* H 0.31650 0.88890 0.27320
C19B* C 0.1565(9) 0.8623(5) 0.3254(11)
H44B* H 0.11630 0.83220 0.27280
H45B* H 0.17570 0.81750 0.36990
C20B* C 0.0604(18) 0.9312(10) 0.3428(15)
H46B* H -0.04520 0.91280 0.33130
H47B* H 0.08810 0.95310 0.39990
C21B* C 0.0968(11) 1.0011(6) 0.2786(9)
H48B* H 0.04510 1.05890 0.28050
H49B* H 0.08060 0.97770 0.22190
H21B* H 0.52560 1.27510 0.29150
H22B* H 0.44140 1.27070 0.19800
C13B* C 0.6046(8) 1.0116(3) 0.2796(4)
H27B* H 0.69280 1.01330 0.25430
H28B* H 0.61970 0.96820 0.32450
H29B* H 0.51790 0.99430 0.23850
C14B* C 0.7104(7) 1.1217(5) 0.3730(5)
H30B* H 0.79850 1.12260 0.34760
H31B* H 0.69640 1.18070 0.39580
H32B* H 0.72380 1.07720 0.41700

loop_
_atom_type_symbol
_atom_type_radius_bond
C 0.68
H 0.23
Cu 1.52
Li 1.28
N 0.68
O 0.68
